data_2100757
loop_
_publ_author_name
'Kellersohn, T.'
'Lutz, H. D.'
'Vogt, T.'
'Delaplane, R. G.'
'Olovsson, I.'

_publ_section_title
;
 Structural instabilities of the trigonally coordinated water molecules
 in Ba(IO~3~)~2~.H~2~O and Pb(ClO~3~)~2~.H~2~O studied by X-ray and
 neutron diffraction at 25 and 295 K
;
_journal_issue 2
_journal_name_full 'Acta Crystallographica Section B'
_journal_page_first 166
_journal_page_last 172
_journal_paper_doi 10.1107/S0108768191013538
_journal_volume 48
_journal_year 1992
_chemical_formula_sum 'Ba H2 I2 O7'
_chemical_formula_weight 505.16
_symmetry_cell_setting monoclinic
_symmetry_space_group_name_Hall '-I 2yab'
_symmetry_space_group_name_H-M 'I 1 2/c 1'
_cell_angle_alpha 90
_cell_angle_beta 92.18(5)
_cell_angle_gamma 90
_cell_formula_units_Z 4
_cell_length_a 9.022(5)
_cell_length_b 7.937(4)
_cell_length_c 9.867(6)
_cell_volume 706.0(7)
_diffrn_radiation_type Mo
_diffrn_radiation_wavelength 0.7107
_exptl_absorpt_coefficient_mu 14.35
_exptl_crystal_density_diffrn 4.75
_exptl_crystal_F_000 880
_cod_data_source_file ab0254.cif
_cod_data_source_block ab0254b
_cod_original_cell_volume 706.0(5)
_cod_database_code 2100757

loop_
_atom_site_label
_atom_site_fract_x
_atom_site_fract_y
_atom_site_fract_z
Ba .0 .39033(2) .25
I .25915(2) .28551(2) .562400(10)
O(1) .0650(2) .3413(2) .5634(2)
O(2) .2573(2) .0927(3) .6626(2)
O(3) .2617(2) .1997(3) .3944(2)
O(4) .0019(14) .0506(5) .2688(6)
H .081(4) -.002(6) .205(4)
